data_7129832
loop_
_publ_author_name
'Yao, Tuanli'
'Zhao, Shuaijing'
'Liu, Tao'
'Wu, Yuting'
'Ma, Yanhui'
'Li, Tao'
'Qin, Xiangyang'

_publ_section_title
;
 Transition-metal-free approaches to 2,3-diarylated indenones from
 2-alkynylbenzaldehydes and phenols with tunable selectivity.
;
_journal_issue 29
_journal_name_full 'Chemical communications (Cambridge, England)'
_journal_page_first 4592
_journal_page_last 4595
_journal_paper_doi 10.1039/d2cc01324j
_journal_volume 58
_journal_year 2022
_chemical_formula_moiety 'C30 H28 F3 N O4'
_chemical_formula_sum 'C30 H28 F3 N O4'
_chemical_formula_weight 523.53
_space_group_crystal_system monoclinic
_space_group_IT_number 15
_space_group_name_Hall '-C 2yc'
_space_group_name_H-M_alt 'C 1 2/c 1'
_atom_sites_solution_hydrogens geom
_atom_sites_solution_primary iterative
_atom_sites_solution_secondary difmap
_audit_creation_date 2021-12-14
_audit_creation_method
;
Olex2 1.2
(compiled 2018.05.29 svn.r3508 for OlexSys, GUI svn.r5506)
;
_audit_update_record
;
2021-12-21 deposited with the CCDC.	2022-03-15 downloaded from the CCDC.
;
_cell_angle_alpha 90.00
_cell_angle_beta 112.806(9)
_cell_angle_gamma 90.00
_cell_formula_units_Z 8
_cell_length_a 25.520(8)
_cell_length_b 11.215(3)
_cell_length_c 20.049(7)
_cell_measurement_reflns_used 6068
_cell_measurement_temperature 273(2)
_cell_measurement_theta_max 26.74
_cell_measurement_theta_min 2.45
_cell_volume 5290(3)
_computing_cell_refinement 'SAINT V8.40B (?, 2016)'
_computing_data_reduction 'SAINT V8.40B (?, 2016)'
_computing_molecular_graphics 'Olex2 (Dolomanov et al., 2009)'
_computing_publication_material 'Olex2 (Dolomanov et al., 2009)'
_computing_structure_refinement 'XL (Sheldrick, 2008)'
_computing_structure_solution 'olex2.solve (Bourhis et al., 2015)'
_diffrn_ambient_temperature 273.15
_diffrn_measured_fraction_theta_full 1.000
_diffrn_measured_fraction_theta_max 1.000
_diffrn_measurement_device_type 'Bruker APEX-II CCD'
_diffrn_measurement_method '\f and \w scans'
_diffrn_radiation_monochromator graphite
_diffrn_radiation_type MoK\a
_diffrn_radiation_wavelength 0.71073
_diffrn_reflns_av_R_equivalents 0.0919
_diffrn_reflns_av_unetI/netI 0.0620
_diffrn_reflns_limit_h_max 30
_diffrn_reflns_limit_h_min -30
_diffrn_reflns_limit_k_max 13
_diffrn_reflns_limit_k_min -13
_diffrn_reflns_limit_l_max 23
_diffrn_reflns_limit_l_min -23
_diffrn_reflns_number 38214
_diffrn_reflns_theta_full 24.99
_diffrn_reflns_theta_max 24.99
_diffrn_reflns_theta_min 2.01
_diffrn_source 'fine-focus sealed tube'
_diffrn_standards_number 0
_exptl_absorpt_coefficient_mu 0.101
_exptl_absorpt_correction_T_max 0.7456
_exptl_absorpt_correction_T_min 0.6324
_exptl_absorpt_correction_type none
_exptl_absorpt_process_details
;
SADABS-2016/2 (Bruker,2016/2) was used for absorption correction.
wR2(int) was 0.0827 before and 0.0644 after correction.
The Ratio of minimum to maximum transmission is 0.8482.
The \l/2 correction factor is Not present.
;
_exptl_crystal_colour red
_exptl_crystal_density_diffrn 1.315
_exptl_crystal_density_method 'not measured'
_exptl_crystal_description block
_exptl_crystal_F_000 2192
_exptl_crystal_size_max 0.2
_exptl_crystal_size_mid 0.18
_exptl_crystal_size_min 0.17
_refine_diff_density_max 0.611
_refine_diff_density_min -0.495
_refine_diff_density_rms 0.071
_refine_ls_extinction_method none
_refine_ls_goodness_of_fit_ref 1.100
_refine_ls_hydrogen_treatment constr
_refine_ls_matrix_type full
_refine_ls_number_parameters 350
_refine_ls_number_reflns 4667
_refine_ls_number_restraints 12
_refine_ls_restrained_S_all 1.102
_refine_ls_R_factor_all 0.1691
_refine_ls_R_factor_gt 0.1225
_refine_ls_shift/su_max 0.000
_refine_ls_shift/su_mean 0.000
_refine_ls_structure_factor_coef Fsqd
_refine_ls_weighting_details 'calc w=1/[\s^2^(Fo^2^)+(0.0873P)^2^+35.9231P] where P=(Fo^2^+2Fc^2^)/3'
_refine_ls_weighting_scheme calc
_refine_ls_wR_factor_gt 0.2644
_refine_ls_wR_factor_ref 0.2859
_reflns_number_gt 3138
_reflns_number_total 4667
_reflns_threshold_expression >2sigma(I)
_cod_data_source_file d2cc01324j2.cif
_cod_data_source_block sust_3208_0m
_cod_depositor_comments 'Adding full bibliography for 7129831--7129837.cif.'
_cod_database_code 7129832
_olex2_refinement_description
;
1. Fixed Uiso
 At 1.2 times of:
  All C(H) groups
 At 1.5 times of:
  All C(H,H,H) groups, All O(H) groups
2. Uiso/Uaniso restraints and constraints
Uanis(F2) \\sim Ueq: with sigma of 0.1 and sigma for terminal atoms of 0.2
Uanis(O1) \\sim Ueq: with sigma of 0.1 and sigma for terminal atoms of 0.2
3.a Aromatic/amide H refined with riding coordinates:
 C1(H1), C2(H2), C4(H4), C5(H5), C12(H12), C13(H13), C15(H15), C18(H18),
 C22(H22)
3.b Idealised Me refined as rotating group:
 C24(H24a,H24b,H24c), C25(H25a,H25b,H25c), C26(H26a,H26b,H26c), C28(H28a,H28b,
 H28c), C29(H29a,H29b,H29c), C30(H30a,H30b,H30c)
3.c Idealised tetrahedral OH refined as rotating group:
 O4(H4a)
;
_olex2_submission_special_instructions 'No special instructions were received'

loop_
_space_group_symop_id
_space_group_symop_operation_xyz
1 'x, y, z'
2 '-x, y, -z+1/2'
3 'x+1/2, y+1/2, z'
4 '-x+1/2, y+1/2, -z+1/2'
5 '-x, -y, -z'
6 'x, -y, z-1/2'
7 '-x+1/2, -y+1/2, -z'
8 'x+1/2, -y+1/2, z-1/2'

loop_
_atom_site_label
_atom_site_type_symbol
_atom_site_fract_x
_atom_site_fract_y
_atom_site_fract_z
_atom_site_U_iso_or_equiv
_atom_site_adp_type
_atom_site_occupancy
_atom_site_calc_flag
_atom_site_disorder_assembly
_atom_site_disorder_group
_atom_site_refinement_flags_posn
_atom_site_refinement_flags_adp
C1 C 0.5415(3) -0.0245(6) 0.6444(3) 0.0489(16) Uani 1 d . . . .
H1 H 0.5389 -0.0757 0.6795 0.059 Uiso 1 calc . . R .
C2 C 0.5864(3) -0.0373(7) 0.6217(3) 0.0593(19) Uani 1 d . . . .
H2 H 0.6136 -0.0966 0.6408 0.071 Uiso 1 calc . . R .
C3 C 0.5891(3) 0.0397(6) 0.5706(3) 0.0507(16) Uani 1 d . . . .
C4 C 0.5488(3) 0.1258(6) 0.5387(3) 0.0503(16) Uani 1 d . . . .
H4 H 0.5515 0.1757 0.5031 0.060 Uiso 1 calc . . R .
C5 C 0.5044(3) 0.1359(5) 0.5607(3) 0.0454(15) Uani 1 d . . . .
H5 H 0.4761 0.1922 0.5388 0.054 Uiso 1 calc . . R .
C6 C 0.5009(2) 0.0630(5) 0.6156(3) 0.0356(13) Uani 1 d . . . .
C7 C 0.4276(3) -0.0396(5) 0.6570(3) 0.0431(14) Uani 1 d . . . .
C8 C 0.4522(2) 0.0709(5) 0.6380(3) 0.0352(13) Uani 1 d . . . .
C9 C 0.4213(2) 0.1667(5) 0.6415(3) 0.0361(13) Uani 1 d . . . .
C10 C 0.3747(2) 0.1248(5) 0.6654(3) 0.0373(13) Uani 1 d . . . .
C11 C 0.3765(3) 0.0019(5) 0.6716(3) 0.0447(14) Uani 1 d . . . .
C12 C 0.3391(3) -0.0602(6) 0.6918(3) 0.0585(18) Uani 1 d . . . .
H12 H 0.3405 -0.1429 0.6949 0.070 Uiso 1 calc . . R .
C13 C 0.2987(3) 0.0041(6) 0.7075(3) 0.0524(16) Uani 1 d . . . .
H13 H 0.2724 -0.0366 0.7206 0.063 Uiso 1 calc . . R .
C14 C 0.2967(2) 0.1242(6) 0.7041(3) 0.0477(15) Uani 1 d . . . .
C15 C 0.3350(2) 0.1892(5) 0.6817(3) 0.0468(15) Uani 1 d . . . .
H15 H 0.3334 0.2719 0.6782 0.056 Uiso 1 calc . . R .
C16 C 0.2565(3) 0.1901(8) 0.7240(5) 0.077(2) Uani 1 d . . . .
C17 C 0.4273(2) 0.2927(4) 0.6259(3) 0.0319(12) Uani 1 d . . . .
C18 C 0.4807(2) 0.3482(5) 0.6488(3) 0.0364(13) Uani 1 d . . . .
H18 H 0.5129 0.3040 0.6753 0.044 Uiso 1 calc . . R .
C19 C 0.4872(2) 0.4669(4) 0.6334(3) 0.0299(12) Uani 1 d . . . .
C20 C 0.4372(2) 0.5305(5) 0.5954(3) 0.0326(12) Uani 1 d . . . .
C21 C 0.3825(2) 0.4773(5) 0.5710(3) 0.0356(13) Uani 1 d . . . .
C22 C 0.3797(2) 0.3588(5) 0.5872(3) 0.0384(13) Uani 1 d . . . .
H22 H 0.3443 0.3220 0.5713 0.046 Uiso 1 calc . . R .
C23 C 0.5470(2) 0.5236(5) 0.6557(3) 0.0340(12) Uani 1 d . . . .
C24 C 0.5550(3) 0.6249(6) 0.7097(4) 0.0598(18) Uani 1 d . . . .
H24A H 0.5296 0.6890 0.6864 0.090 Uiso 1 calc . . GR .
H24B H 0.5935 0.6531 0.7266 0.090 Uiso 1 calc . . GR .
H24C H 0.5471 0.5964 0.7499 0.090 Uiso 1 calc . . GR .
C25 C 0.5556(3) 0.5688(7) 0.5884(3) 0.0583(18) Uani 1 d . . . .
H25A H 0.5281 0.6298 0.5653 0.087 Uiso 1 calc . . GR .
H25B H 0.5508 0.5039 0.5553 0.087 Uiso 1 calc . . GR .
H25C H 0.5932 0.6011 0.6025 0.087 Uiso 1 calc . . GR .
C26 C 0.5933(3) 0.4310(7) 0.6924(4) 0.070(2) Uani 1 d . . . .
H26A H 0.6299 0.4655 0.7021 0.105 Uiso 1 calc . . GR .
H26B H 0.5878 0.3633 0.6610 0.105 Uiso 1 calc . . GR .
H26C H 0.5911 0.4060 0.7370 0.105 Uiso 1 calc . . GR .
C27 C 0.3271(2) 0.5479(6) 0.5290(3) 0.0455(15) Uani 1 d . . . .
C28 C 0.3279(3) 0.6023(7) 0.4589(3) 0.0598(18) Uani 1 d . . . .
H28A H 0.3305 0.5396 0.4277 0.090 Uiso 1 calc . . GR .
H28B H 0.3601 0.6544 0.4704 0.090 Uiso 1 calc . . GR .
H28C H 0.2936 0.6468 0.4348 0.090 Uiso 1 calc . . GR .
C29 C 0.3192(3) 0.6457(7) 0.5780(4) 0.071(2) Uani 1 d . . . .
H29A H 0.2828 0.6829 0.5542 0.106 Uiso 1 calc . . GR .
H29B H 0.3486 0.7045 0.5878 0.106 Uiso 1 calc . . GR .
H29C H 0.3213 0.6109 0.6227 0.106 Uiso 1 calc . . GR .
C30 C 0.2747(3) 0.4660(7) 0.5059(4) 0.074(2) Uani 1 d . . . .
H30A H 0.2814 0.3963 0.4827 0.110 Uiso 1 calc . . GR .
H30B H 0.2422 0.5079 0.4729 0.110 Uiso 1 calc . . GR .
H30C H 0.2677 0.4428 0.5478 0.110 Uiso 1 calc . . GR .
F1 F 0.2202(4) 0.1332(7) 0.7367(7) 0.220(5) Uani 1 d . . . .
F2 F 0.2276(5) 0.2649(13) 0.6804(6) 0.300(9) Uani 1 d . . . U
F3 F 0.2761(3) 0.2530(11) 0.7780(7) 0.249(6) Uani 1 d . . . .
N1 N 0.6347(3) 0.0240(8) 0.5441(4) 0.090(2) Uani 1 d . . . .
O1 O 0.6658(4) -0.0569(11) 0.5665(7) 0.240(7) Uani 1 d . . . U
O2 O 0.6387(2) 0.0910(6) 0.4993(3) 0.0904(18) Uani 1 d . . . .
O3 O 0.4435(2) -0.1413(4) 0.6616(3) 0.0633(13) Uani 1 d . . . .
O4 O 0.44144(18) 0.6478(3) 0.5794(2) 0.0454(10) Uani 1 d . . . .
H4A H 0.4485 0.6883 0.6159 0.068 Uiso 1 calc . . GR .

loop_
_atom_site_aniso_label
_atom_site_aniso_U_11
_atom_site_aniso_U_22
_atom_site_aniso_U_33
_atom_site_aniso_U_23
_atom_site_aniso_U_13
_atom_site_aniso_U_12
C1 0.056(4) 0.054(4) 0.038(3) 0.016(3) 0.020(3) 0.013(3)
C2 0.050(4) 0.080(5) 0.051(4) 0.023(4) 0.023(3) 0.026(4)
C3 0.053(4) 0.060(4) 0.048(4) 0.004(3) 0.029(3) 0.009(3)
C4 0.069(4) 0.050(4) 0.042(3) 0.007(3) 0.033(3) 0.002(3)
C5 0.057(4) 0.043(3) 0.043(3) 0.003(3) 0.026(3) 0.008(3)
C6 0.040(3) 0.034(3) 0.031(3) -0.003(2) 0.013(2) 0.002(3)
C7 0.059(4) 0.026(3) 0.042(3) 0.005(3) 0.018(3) -0.001(3)
C8 0.041(3) 0.030(3) 0.030(3) 0.001(2) 0.009(2) 0.005(2)
C9 0.039(3) 0.033(3) 0.032(3) -0.002(2) 0.008(2) -0.010(3)
C10 0.042(3) 0.035(3) 0.037(3) -0.005(2) 0.018(3) -0.007(3)
C11 0.059(4) 0.038(3) 0.037(3) 0.001(3) 0.018(3) -0.003(3)
C12 0.074(5) 0.047(4) 0.054(4) 0.005(3) 0.025(4) -0.016(4)
C13 0.055(4) 0.051(4) 0.062(4) -0.007(3) 0.034(3) -0.021(3)
C14 0.039(3) 0.056(4) 0.052(4) -0.013(3) 0.021(3) -0.013(3)
C15 0.050(4) 0.037(3) 0.056(4) -0.005(3) 0.023(3) -0.008(3)
C16 0.061(5) 0.087(6) 0.095(6) -0.026(5) 0.044(5) -0.012(5)
C17 0.031(3) 0.031(3) 0.034(3) -0.004(2) 0.013(2) -0.005(2)
C18 0.032(3) 0.037(3) 0.034(3) -0.001(2) 0.006(2) 0.006(3)
C19 0.033(3) 0.032(3) 0.026(3) -0.006(2) 0.013(2) -0.001(2)
C20 0.042(3) 0.030(3) 0.031(3) -0.001(2) 0.020(2) 0.005(2)
C21 0.028(3) 0.045(3) 0.037(3) -0.004(3) 0.017(2) -0.001(2)
C22 0.034(3) 0.039(3) 0.042(3) 0.000(3) 0.014(3) -0.010(3)
C23 0.030(3) 0.039(3) 0.031(3) -0.005(2) 0.010(2) -0.002(2)
C24 0.048(4) 0.077(5) 0.054(4) -0.023(4) 0.018(3) -0.021(3)
C25 0.045(4) 0.089(5) 0.051(4) -0.001(4) 0.029(3) -0.012(4)
C26 0.031(3) 0.072(5) 0.095(6) 0.012(4) 0.011(4) 0.007(3)
C27 0.034(3) 0.059(4) 0.043(3) 0.007(3) 0.014(3) 0.011(3)
C28 0.049(4) 0.074(5) 0.049(4) 0.014(3) 0.012(3) 0.015(3)
C29 0.060(4) 0.089(6) 0.071(5) 0.001(4) 0.034(4) 0.034(4)
C30 0.032(3) 0.090(6) 0.089(6) 0.019(5) 0.013(4) 0.001(4)
F1 0.205(8) 0.134(6) 0.453(16) -0.051(8) 0.273(10) -0.027(6)
F2 0.310(12) 0.431(17) 0.270(12) 0.224(13) 0.237(11) 0.309(14)
F3 0.140(6) 0.313(13) 0.317(13) -0.223(12) 0.115(8) -0.007(8)
N1 0.065(4) 0.124(6) 0.097(5) 0.038(5) 0.049(4) 0.027(4)
O1 0.182(9) 0.313(14) 0.330(14) 0.213(12) 0.216(10) 0.175(10)
O2 0.095(4) 0.109(5) 0.090(4) 0.021(4) 0.060(4) 0.008(4)
O3 0.083(3) 0.032(2) 0.083(3) 0.010(2) 0.042(3) 0.010(2)
O4 0.056(2) 0.030(2) 0.056(3) 0.0034(18) 0.027(2) -0.0001(19)

loop_
_atom_type_symbol
_atom_type_description
_atom_type_scat_dispersion_real
_atom_type_scat_dispersion_imag
_atom_type_scat_source
C C 0.0033 0.0016 'International Tables Vol C Tables 4.2.6.8 and 6.1.1.4'
H H 0.0000 0.0000 'International Tables Vol C Tables 4.2.6.8 and 6.1.1.4'
F F 0.0171 0.0103 'International Tables Vol C Tables 4.2.6.8 and 6.1.1.4'
N N 0.0061 0.0033 'International Tables Vol C Tables 4.2.6.8 and 6.1.1.4'
O O 0.0106 0.0060 'International Tables Vol C Tables 4.2.6.8 and 6.1.1.4'

loop_
_geom_angle_atom_site_label_1
_geom_angle_atom_site_label_2
_geom_angle_atom_site_label_3
_geom_angle
_geom_angle_site_symmetry_1
_geom_angle_site_symmetry_3
_geom_angle_publ_flag
C6 C1 C2 121.1(6) . . ?
C3 C2 C1 117.8(6) . . ?
C2 C3 C4 123.3(6) . . ?
C2 C3 N1 118.3(6) . . ?
C4 C3 N1 118.1(6) . . ?
C5 C4 C3 118.1(5) . . ?
C4 C5 C6 121.1(6) . . ?
C1 C6 C5 118.4(5) . . ?
C1 C6 C8 120.0(5) . . ?
C5 C6 C8 121.3(5) . . ?
C8 C7 C11 105.7(5) . . ?
O3 C7 C8 129.9(6) . . ?
O3 C7 C11 124.4(5) . . ?
C6 C8 C7 120.6(5) . . ?
C9 C8 C6 129.8(5) . . ?
C9 C8 C7 109.5(5) . . ?
C8 C9 C10 108.3(5) . . ?
C8 C9 C17 130.0(5) . . ?
C17 C9 C10 121.6(5) . . ?
C11 C10 C9 109.6(5) . . ?
C11 C10 C15 120.0(5) . . ?
C15 C10 C9 130.4(5) . . ?
C10 C11 C7 106.8(5) . . ?
C12 C11 C7 130.8(6) . . ?
C12 C11 C10 122.3(6) . . ?
C11 C12 C13 117.9(6) . . ?
C14 C13 C12 121.5(6) . . ?
C13 C14 C15 120.7(6) . . ?
C13 C14 C16 121.0(6) . . ?
C15 C14 C16 118.3(6) . . ?
C10 C15 C14 117.5(5) . . ?
F1 C16 C14 117.8(8) . . ?
F2 C16 C14 116.7(8) . . ?
F2 C16 F1 102.0(10) . . ?
F3 C16 C14 116.7(8) . . ?
F3 C16 F1 101.4(9) . . ?
F3 C16 F2 99.3(11) . . ?
C18 C17 C9 121.7(5) . . ?
C22 C17 C9 119.8(5) . . ?
C22 C17 C18 118.5(5) . . ?
C19 C18 C17 122.4(5) . . ?
C18 C19 C20 116.5(5) . . ?
C18 C19 C23 121.1(5) . . ?
C20 C19 C23 122.4(5) . . ?
C19 C20 C21 122.7(5) . . ?
O4 C20 C19 118.5(5) . . ?
O4 C20 C21 118.7(5) . . ?
C20 C21 C27 122.6(5) . . ?
C22 C21 C20 117.3(5) . . ?
C22 C21 C27 120.1(5) . . ?
C21 C22 C17 122.6(5) . . ?
C24 C23 C19 110.8(4) . . ?
C24 C23 C25 110.6(5) . . ?
C24 C23 C26 107.4(5) . . ?
C25 C23 C19 110.0(4) . . ?
C26 C23 C19 110.5(5) . . ?
C26 C23 C25 107.5(5) . . ?
C28 C27 C21 111.5(5) . . ?
C28 C27 C30 106.3(5) . . ?
C29 C27 C21 109.5(5) . . ?
C29 C27 C28 110.7(6) . . ?
C29 C27 C30 107.6(5) . . ?
C30 C27 C21 111.2(5) . . ?
O1 N1 C3 117.9(7) . . ?
O1 N1 O2 121.7(7) . . ?
O2 N1 C3 120.3(7) . . ?

loop_
_geom_bond_atom_site_label_1
_geom_bond_atom_site_label_2
_geom_bond_distance
_geom_bond_site_symmetry_2
_geom_bond_publ_flag
C1 C2 1.394(8) . ?
C1 C6 1.381(8) . ?
C2 C3 1.362(9) . ?
C3 C4 1.374(8) . ?
C3 N1 1.466(9) . ?
C4 C5 1.372(8) . ?
C5 C6 1.403(8) . ?
C6 C8 1.478(7) . ?
C7 C8 1.503(8) . ?
C7 C11 1.517(8) . ?
C7 O3 1.202(7) . ?
C8 C9 1.350(7) . ?
C9 C10 1.518(7) . ?
C9 C17 1.468(7) . ?
C10 C11 1.382(8) . ?
C10 C15 1.383(8) . ?
C11 C12 1.363(8) . ?
C12 C13 1.391(9) . ?
C13 C14 1.348(9) . ?
C14 C15 1.424(8) . ?
C14 C16 1.441(10) . ?
C16 F1 1.231(9) . ?
C16 F2 1.230(11) . ?
C16 F3 1.224(10) . ?
C17 C18 1.404(7) . ?
C17 C22 1.377(7) . ?
C18 C19 1.392(7) . ?
C19 C20 1.401(7) . ?
C19 C23 1.552(7) . ?
C20 C21 1.418(7) . ?
C20 O4 1.369(6) . ?
C21 C22 1.376(8) . ?
C21 C27 1.553(7) . ?
C23 C24 1.528(8) . ?
C23 C25 1.534(8) . ?
C23 C26 1.529(8) . ?
C27 C28 1.539(8) . ?
C27 C29 1.539(9) . ?
C27 C30 1.539(9) . ?
N1 O1 1.176(10) . ?
N1 O2 1.206(8) . ?
